data_2244002
loop_
_publ_author_name
'Toro, Robert A.'
'Dugarte-Dugarte, Analio'
'van de Streek, Jacco'
'Henao, Jos\'e Antonio'
'Delgado, Jos\'e Miguel'
'D\'iaz de Delgado, Graciela'

_publ_section_title
;
 Crystal structure from X-ray powder diffraction data, DFT-D calculation,
 Hirshfeld surface analysis, and energy frameworks of
 (<i>RS</i>)-trichlormethiazide
;
_journal_issue 2
_journal_name_full 'Acta Crystallographica Section E'
_journal_page_first
;
;
_journal_paper_doi 10.1107/S2056989021013633
_journal_volume 78
_journal_year 2022
_chemical_compound_source Commercial
_chemical_formula_analytical 'C8 H8 Cl3 N3 O4 S2'
_chemical_formula_iupac 'C8 H8 Cl3 N3 O4 S2'
_chemical_formula_moiety 'C8 H8 Cl3 N3 O4 S2'
_chemical_formula_structural 'C8 H8 Cl3 N3 O4 S2'
_chemical_formula_sum 'C8 H8 Cl3 N3 O4 S2'
_chemical_formula_weight 380.64
_chemical_melting_point 554.25
_chemical_name_common (<i>RS</i>)-Trichlormethiazide
_chemical_name_systematic
(<i>RS</i>)-6-Chloro-3-(dichloromethyl)-1,1-dioxo-3,4-dihydro-2<i>H</i>-1\l^6^,2,4-benzothiadiazine-7-sulfonamide
_space_group_IT_number 2
_space_group_name_Hall '-P 1'
_space_group_name_H-M_alt 'P -1'
_symmetry_cell_setting triclinic
_symmetry_space_group_name_Hall '-P 1'
_symmetry_space_group_name_H-M 'P -1'
_cell_angle_alpha 91.315(3)
_cell_angle_beta 106.113(2)
_cell_angle_gamma 97.1580(17)
_cell_formula_units_Z 2
_cell_length_a 8.4389(6)
_cell_length_b 8.8929(7)
_cell_length_c 9.7293(8)
_cell_measurement_temperature 298
_cell_volume 694.73(9)
_computing_cell_refinement
;
<i>TOPAS-Academic</i> (Coelho, 2018)
;
_computing_data_collection
;
<i>DIFFRAC.Suite</i> (Bruker, 2011)
;
_computing_data_reduction
;
<i>TOPAS-Academic</i> (Coelho, 2018)
;
_computing_molecular_graphics
;
DIAMOND (Brandenburg, 1999)
;
_computing_publication_material
;
enCIFer (Allen <i>et al.</i>, 2004) and publCIF (Westrip, 2010)
;
_computing_structure_refinement
;
<i>TOPAS-Academic</i> (Coelho, 2018)
;
_computing_structure_solution
;
<i>DASH</i> (David <i>et al.</i>, 2006)
;
_diffrn_ambient_temperature 298
_diffrn_detector 'LynxEye position-sensitive detector'
_diffrn_measurement_device_type 'Bruker D8 ADVANCE'
_diffrn_radiation_type 'Cu K\a~1~'
_diffrn_radiation_wavelength 1.5418
_diffrn_source 'sealed X-ray tube'
_exptl_crystal_density_diffrn 1.820
_pd_block_diffractogram_id TCMZ
_pd_char_colour white
_pd_char_particle_morphology 'fine powder'
_pd_meas_2theta_range_inc 0.01526
_pd_meas_2theta_range_max 60.528
_pd_meas_2theta_range_min 5.007
_pd_meas_number_of_points 3922
_pd_meas_scan_method step
_pd_prep_pressure 100
_pd_prep_temperature 298
_pd_proc_2theta_range_inc 0.01526
_pd_proc_2theta_range_max 60.006
_pd_proc_2theta_range_min 5.007
_pd_proc_ls_background_function 'Chebychev polynomial'
_pd_proc_ls_pref_orient_corr 'Simple March-Dollase correction, March-Dollase parameter:0.742(2)'
_pd_proc_ls_profile_function PseudoVoight
_pd_proc_ls_prof_R_factor 0.0512
_pd_proc_ls_prof_wR_expected 0.02577
_pd_proc_ls_prof_wR_factor 0.0694
_pd_spec_mounting 'Flat plate low-background Si single crystal specimen holder'
_pd_spec_mount_mode reflection
_pd_spec_shape flat_sheet
_pd_spec_size_axial 24.5
_pd_spec_size_equat 24.5
_pd_spec_size_thick 1
_refine_ls_extinction_method none
_refine_ls_goodness_of_fit_all 2.704
_refine_ls_hydrogen_treatment refxyz
_refine_ls_matrix_type full
_refine_ls_number_constraints 2
_refine_ls_number_parameters 177
_refine_ls_number_restraints 48
_refine_ls_shift/su_max 0.001
_refine_ls_weighting_scheme sigma
_reflns_number_gt 0
_reflns_number_total 414
_cod_data_source_file hb7999sup1.cif
_cod_data_source_block I
_cod_database_code 2244002

loop_
_symmetry_equiv_pos_site_id
_symmetry_equiv_pos_as_xyz
1 +x,+y,+z
2 -x,-y,-z

loop_
_atom_site_type_symbol
_atom_site_label
_atom_site_fract_x
_atom_site_fract_y
_atom_site_fract_z
_atom_site_U_iso_or_equiv
_atom_site_thermal_displace_type
_atom_site_calc_flag
_atom_site_refinement_flags
_atom_site_occupancy
_atom_site_disorder_assembly
_atom_site_disorder_group
Cl Cl1 0.1706(5) 1.3869(4) 0.0737(6) 0.077(2) Uiso . . 1.000 . .
Cl Cl2 0.6976(5) 0.6228(5) 0.4823(5) 0.077(2) Uiso . . 1.000 . .
Cl Cl3 0.6169(5) 0.6852(6) 0.1807(4) 0.077(2) Uiso . . 1.000 . .
S S1 -0.1719(4) 1.2122(3) 0.1245(3) 0.077(2) Uiso . . 1.000 . .
S S2 0.1781(3) 0.7747(3) 0.3633(3) 0.077(2) Uiso . . 1.000 . .
O O1 -0.2933(6) 1.0957(6) 0.1498(8) 0.067(3) Uiso . . 1.000 . .
O O2 -0.1923(8) 1.2685(7) -0.0171(5) 0.067(3) Uiso . . 1.000 . .
O O3 0.0321(6) 0.6764(7) 0.2898(8) 0.067(3) Uiso . . 1.000 . .
O O4 0.2180(8) 0.8015(8) 0.5171(5) 0.067(3) Uiso . . 1.000 . .
N N1 -0.1595(5) 1.3476(4) 0.2391(3) 0.067(3) Uiso . . 1.000 . .
N N2 0.4634(3) 0.9538(4) 0.2834(4) 0.067(3) Uiso . . 1.000 . .
N N3 0.3382(4) 0.7092(4) 0.3292(3) 0.067(3) Uiso . . 1.000 . .
C C1 0.0177(3) 1.1394(4) 0.1699(5) 0.067(3) Uiso . . 1.000 . .
C C2 0.1642(4) 1.2130(4) 0.1445(6) 0.067(3) Uiso . . 1.000 . .
C C3 0.3096(3) 1.1530(4) 0.1835(5) 0.067(3) Uiso . . 1.000 . .
C C4 0.3185(3) 1.0161(4) 0.2523(5) 0.067(3) Uiso . . 1.000 . .
C C5 0.1731(4) 0.9465(4) 0.2836(5) 0.067(3) Uiso . . 1.000 . .
C C6 0.0246(3) 1.0070(3) 0.2418(5) 0.067(3) Uiso . . 1.000 . .
C C7 0.4870(3) 0.8221(3) 0.3700(3) 0.067(3) Uiso . . 1.000 . .
C C8 0.6447(4) 0.7593(3) 0.3576(3) 0.067(3) Uiso . . 1.000 . .
H H1A -0.1365(14) 1.3166(7) 0.3346(5) 0.080(3) Uiso . . 1.000 . .
H H1B -0.1025(9) 1.4428(6) 0.2271(6) 0.080(3) Uiso . . 1.000 . .
H H2A 0.5578(6) 1.0136(7) 0.2680(12) 0.080(3) Uiso . . 1.000 . .
H H3 0.4081(6) 1.2080(7) 0.1708(12) 0.080(3) Uiso . . 1.000 . .
H H3A 0.3087(8) 0.6781(10) 0.2301(5) 0.080(3) Uiso . . 1.000 . .
H H6 -0.0758(6) 0.9513(7) 0.2507(8) 0.080(3) Uiso . . 1.000 . .
H H7 0.5057(8) 0.8495(7) 0.4690(5) 0.080(3) Uiso . . 1.000 . .
H H8 0.7352(7) 0.8393(6) 0.3793(7) 0.080(3) Uiso . . 1.000 . .

loop_
_atom_type_symbol
_atom_type_description
_atom_type_scat_dispersion_real
_atom_type_scat_dispersion_imag
_atom_type_scat_source
C C 0.0033 0.0016
; Atomic scattering factors from
http://ftp.esrf.fr/pub/scisoft/xop2.3/DabaxFiles/f0_WaasKirf.dat and
Anomalous dispersion coefficients from
https://henke.lbl.gov/optical_constants/asf.html
;
H H 0.0000 0.0000
; Atomic scattering factors from
http://ftp.esrf.fr/pub/scisoft/xop2.3/DabaxFiles/f0_WaasKirf.dat and
Anomalous dispersion coefficients from
https://henke.lbl.gov/optical_constants/asf.html
;
Cl Cl 0.1484 0.1585
; Atomic scattering factors from
http://ftp.esrf.fr/pub/scisoft/xop2.3/DabaxFiles/f0_WaasKirf.dat and
Anomalous dispersion coefficients from
https://henke.lbl.gov/optical_constants/asf.html
;
N N 0.0061 0.0033
; Atomic scattering factors from
http://ftp.esrf.fr/pub/scisoft/xop2.3/DabaxFiles/f0_WaasKirf.dat and
Anomalous dispersion coefficients from
https://henke.lbl.gov/optical_constants/asf.html
;
O O 0.0106 0.0060
; Atomic scattering factors from
http://ftp.esrf.fr/pub/scisoft/xop2.3/DabaxFiles/f0_WaasKirf.dat and
Anomalous dispersion coefficients from
https://henke.lbl.gov/optical_constants/asf.html
;
S S 0.1246 0.1234
; Atomic scattering factors from
http://ftp.esrf.fr/pub/scisoft/xop2.3/DabaxFiles/f0_WaasKirf.dat and
Anomalous dispersion coefficients from
https://henke.lbl.gov/optical_constants/asf.html
;

loop_
_audit_conform_dict_name
_audit_conform_dict_version
cif_core.dic .
cif_pd.dic .

loop_
_geom_angle_atom_site_label_1
_geom_angle_atom_site_label_2
_geom_angle_atom_site_label_3
_geom_angle_site_symmetry_1
_geom_angle_site_symmetry_2
_geom_angle_site_symmetry_3
_geom_angle
_geom_angle_publ_flag
O1 S1 O2 . . . 120.4(4) yes
O1 S1 N1 . . . 104.7(4) yes
O1 S1 C1 . . . 106.3(3) yes
O2 S1 N1 . . . 110.6(3) yes
O2 S1 C1 . . . 106.4(4) yes
N1 S1 C1 . . . 107.9(3) yes
O3 S2 O4 . . . 119.4(4) yes
O3 S2 N3 . . . 108.0(3) yes
O3 S2 C5 . . . 108.2(3) yes
O4 S2 N3 . . . 107.2(3) yes
O4 S2 C5 . . . 109.4(4) yes
N3 S2 C5 . . . 103.4(2) yes
C4 N2 C7 . . . 122.0(3) yes
S2 N3 C7 . . . 111.5(3) yes
S1 C1 C2 . . . 123.5(3) yes
S1 C1 C6 . . . 117.3(2) yes
C2 C1 C6 . . . 119.1(3) yes
S1 N1 H1B . . . 117.3(5) yes
H1A N1 H1B . . . 115.6(7) yes
S1 N1 H1A . . . 113.0(5) yes
Cl1 C2 C1 . . . 121.7(3) yes
Cl1 C2 C3 . . . 116.8(3) yes
C4 N2 H2A . . . 116.9(5) yes
C7 N2 H2A . . . 119.3(6) yes
C1 C2 C3 . . . 121.5(4) yes
C7 N3 H3A . . . 111.6(6) yes
S2 N3 H3A . . . 108.5(5) yes
C2 C3 C4 . . . 120.6(3) yes
N2 C4 C3 . . . 119.5(3) yes
N2 C4 C5 . . . 122.8(3) yes
C3 C4 C5 . . . 117.7(3) yes
C4 C5 C6 . . . 121.4(3) yes
S2 C5 C4 . . . 118.8(3) yes
S2 C5 C6 . . . 119.5(3) yes
C1 C6 C5 . . . 119.7(3) yes
N2 C7 N3 . . . 110.8(3) yes
N2 C7 C8 . . . 108.9(2) yes
N3 C7 C8 . . . 113.2(2) yes
Cl2 C8 Cl3 . . . 111.4(3) yes
Cl2 C8 C7 . . . 110.4(3) yes
Cl3 C8 C7 . . . 110.6(3) yes
C2 C3 H3 . . . 119.8(6) yes
C4 C3 H3 . . . 119.5(6) yes
C1 C6 H6 . . . 119.4(5) yes
C5 C6 H6 . . . 120.4(5) yes
N2 C7 H7 . . . 111.3(5) yes
N3 C7 H7 . . . 106.3(5) yes
C8 C7 H7 . . . 106.2(5) yes
Cl2 C8 H8 . . . 107.1(5) yes
Cl3 C8 H8 . . . 107.9(5) yes
C7 C8 H8 . . . 109.2(4) yes

loop_
_geom_bond_atom_site_label_1
_geom_bond_atom_site_label_2
_geom_bond_site_symmetry_1
_geom_bond_site_symmetry_2
_geom_bond_distance
_geom_bond_publ_flag
Cl1 C2 . . 1.708(6) yes
Cl2 C8 . . 1.746(5) yes
Cl3 C8 . . 1.771(5) yes
S1 O1 . . 1.439(6) yes
S1 O2 . . 1.449(6) yes
S1 N1 . . 1.596(4) yes
S1 C1 . . 1.747(5) yes
S2 O3 . . 1.417(7) yes
S2 O4 . . 1.447(5) yes
S2 N3 . . 1.647(4) yes
S2 C5 . . 1.729(5) yes
N2 C4 . . 1.366(4) yes
N2 C7 . . 1.460(4) yes
N3 C7 . . 1.461(4) yes
C1 C2 . . 1.412(5) yes
C1 C6 . . 1.383(5) yes
N1 H1B . . 0.947(7) yes
N1 H1A . . 0.950(6) yes
N2 H2A . . 0.951(7) yes
C2 C3 . . 1.360(5) yes
C3 C4 . . 1.403(5) yes
N3 H3A . . 0.952(6) yes
C4 C5 . . 1.417(5) yes
C5 C6 . . 1.386(5) yes
C7 C8 . . 1.539(4) yes
C3 H3 . . 0.951(7) yes
C6 H6 . . 0.953(6) yes
C7 H7 . . 0.953(6) yes
C8 H8 . . 0.950(7) yes

loop_
_geom_torsion_atom_site_label_1
_geom_torsion_atom_site_label_2
_geom_torsion_atom_site_label_3
_geom_torsion_atom_site_label_4
_geom_torsion_site_symmetry_1
_geom_torsion_site_symmetry_2
_geom_torsion_site_symmetry_3
_geom_torsion_site_symmetry_4
_geom_torsion
_geom_torsion_publ_flag
O1 S1 C1 C2 . . . . 172.5(5) yes
O1 S1 C1 C6 . . . . -11.3(5) yes
O2 S1 C1 C2 . . . . 43.1(5) yes
O2 S1 C1 C6 . . . . -140.8(4) yes
N1 S1 C1 C2 . . . . -75.6(5) yes
N1 S1 C1 C6 . . . . 100.6(4) yes
O3 S2 N3 C7 . . . . 165.6(4) yes
O4 S2 N3 C7 . . . . -64.4(4) yes
C5 S2 N3 C7 . . . . 51.2(3) yes
O3 S2 C5 C4 . . . . -134.0(4) yes
O3 S2 C5 C6 . . . . 41.0(5) yes
O4 S2 C5 C4 . . . . 94.4(5) yes
O4 S2 C5 C6 . . . . -90.6(5) yes
N3 S2 C5 C4 . . . . -19.6(4) yes
N3 S2 C5 C6 . . . . 155.4(4) yes
C7 N2 C4 C3 . . . . 172.4(4) yes
C7 N2 C4 C5 . . . . -9.1(6) yes
C4 N2 C7 N3 . . . . 42.5(5) yes
C4 N2 C7 C8 . . . . 167.7(3) yes
S2 N3 C7 N2 . . . . -64.5(3) yes
S2 N3 C7 C8 . . . . 172.8(2) yes
S1 C1 C2 Cl1 . . . . 3.2(7) yes
S1 C1 C2 C3 . . . . 179.1(4) yes
C6 C1 C2 Cl1 . . . . -172.9(4) yes
C6 C1 C2 C3 . . . . 3.0(7) yes
S1 C1 C6 C5 . . . . -178.4(4) yes
C2 C1 C6 C5 . . . . -2.0(7) yes
Cl1 C2 C3 C4 . . . . 175.2(4) yes
C1 C2 C3 C4 . . . . -0.8(7) yes
C2 C3 C4 N2 . . . . 176.4(4) yes
C2 C3 C4 C5 . . . . -2.1(7) yes
N2 C4 C5 S2 . . . . -0.5(6) yes
N2 C4 C5 C6 . . . . -175.4(4) yes
C3 C4 C5 S2 . . . . 178.0(4) yes
C3 C4 C5 C6 . . . . 3.1(7) yes
S2 C5 C6 C1 . . . . -175.9(4) yes
C4 C5 C6 C1 . . . . -1.0(7) yes
N2 C7 C8 Cl2 . . . . 169.9(3) yes
N2 C7 C8 Cl3 . . . . -66.3(3) yes
N3 C7 C8 Cl2 . . . . -66.3(3) yes
N3 C7 C8 Cl3 . . . . 57.5(3) yes

_cod_database_fobs_code 2244002
